data_7251696
loop_
_publ_author_name
'Gore, Babasaheb Sopan'
'Chen, Hsing-Yin'
'Wang, Jeh-Jeng'

_publ_section_title
;
 Green and sustainable dearomative cycloaddition of arenes via
 visible-light energy transfer catalysis: an atom-economical synthesis of
 N-heterocyclic skeletons
;
_journal_issue 5
_journal_name_full 'Green Chemistry'
_journal_page_first 2475
_journal_page_last 2484
_journal_paper_doi 10.1039/D5GC04174K
_journal_volume 28
_journal_year 2026
_chemical_formula_moiety 'C27 H24 N2 O'
_chemical_formula_sum 'C27 H24 N2 O'
_chemical_formula_weight 392.48
_space_group_IT_number 14
_space_group_name_Hall '-P 2yn'
_space_group_name_H-M_alt 'P 1 21/n 1'
_symmetry_cell_setting monoclinic
_symmetry_space_group_name_H-M 'P 1 21/n 1'
_atom_sites_solution_hydrogens geom
_atom_sites_solution_primary direct
_atom_sites_solution_secondary difmap
_audit_creation_method SHELXL-97
_audit_update_record
;
2024-08-13 deposited with the CCDC.	2025-12-26 downloaded from the CCDC.
;
_cell_angle_alpha 90.00
_cell_angle_beta 99.639(2)
_cell_angle_gamma 90.00
_cell_formula_units_Z 4
_cell_length_a 10.5513(6)
_cell_length_b 10.5230(6)
_cell_length_c 22.0654(12)
_cell_measurement_reflns_used 9903
_cell_measurement_temperature 200(2)
_cell_measurement_theta_max 24.88
_cell_measurement_theta_min 2.31
_cell_volume 2415.4(2)
_computing_molecular_graphics 'Ortep-3 for Windows (Farrugia, 1997)'
_computing_publication_material 'WinGX publication routines (Farrugia, 1999)'
_computing_structure_refinement 'SHELXL-97 (Sheldrick, 1997)'
_computing_structure_solution 'SHELXS-86 (Sheldrick, 1986)'
_diffrn_ambient_temperature 200(2)
_diffrn_measured_fraction_theta_full 0.997
_diffrn_measured_fraction_theta_max 0.997
_diffrn_measurement_device_type 'Bruker D8 Venture'
_diffrn_radiation_monochromator graphite
_diffrn_radiation_source 'fine-focus sealed tube'
_diffrn_radiation_type MoK\a
_diffrn_radiation_wavelength 0.71073
_diffrn_reflns_av_R_equivalents 0.0600
_diffrn_reflns_av_sigmaI/netI 0.0391
_diffrn_reflns_limit_h_max 12
_diffrn_reflns_limit_h_min -12
_diffrn_reflns_limit_k_max 12
_diffrn_reflns_limit_k_min -12
_diffrn_reflns_limit_l_max 23
_diffrn_reflns_limit_l_min -26
_diffrn_reflns_number 37341
_diffrn_reflns_theta_full 25.07
_diffrn_reflns_theta_max 25.07
_diffrn_reflns_theta_min 2.15
_exptl_absorpt_coefficient_mu 0.066
_exptl_absorpt_correction_T_max 0.9980
_exptl_absorpt_correction_T_min 0.9831
_exptl_absorpt_correction_type multi-scan
_exptl_crystal_colour colorless
_exptl_crystal_density_diffrn 1.079
_exptl_crystal_density_method 'not measured'
_exptl_crystal_description prism
_exptl_crystal_F_000 832
_exptl_crystal_size_max 0.26
_exptl_crystal_size_mid 0.20
_exptl_crystal_size_min 0.03
_refine_diff_density_max 0.240
_refine_diff_density_min -0.257
_refine_diff_density_rms 0.050
_refine_ls_extinction_method none
_refine_ls_goodness_of_fit_ref 1.016
_refine_ls_hydrogen_treatment mixed
_refine_ls_matrix_type full
_refine_ls_number_parameters 273
_refine_ls_number_reflns 4280
_refine_ls_number_restraints 0
_refine_ls_restrained_S_all 1.016
_refine_ls_R_factor_all 0.0620
_refine_ls_R_factor_gt 0.0568
_refine_ls_shift/su_max 0.132
_refine_ls_shift/su_mean 0.002
_refine_ls_structure_factor_coef Fsqd
_refine_ls_weighting_details 'calc w=1/[\s^2^(Fo^2^)+(0.0951P)^2^+1.2656P] where P=(Fo^2^+2Fc^2^)/3'
_refine_ls_weighting_scheme calc
_refine_ls_wR_factor_gt 0.1604
_refine_ls_wR_factor_ref 0.1680
_reflns_number_gt 3793
_reflns_number_total 4280
_reflns_threshold_expression >2sigma(I)
_cod_data_source_file d5gc04174k2.cif
_cod_data_source_block d25138
_cod_original_sg_symbol_H-M 'P 21/n'
_cod_database_code 7251696

loop_
_symmetry_equiv_pos_as_xyz
'x, y, z'
'-x+1/2, y+1/2, -z+1/2'
'-x, -y, -z'
'x-1/2, -y-1/2, z-1/2'

loop_
_atom_site_label
_atom_site_type_symbol
_atom_site_fract_x
_atom_site_fract_y
_atom_site_fract_z
_atom_site_U_iso_or_equiv
_atom_site_adp_type
_atom_site_occupancy
_atom_site_symmetry_multiplicity
_atom_site_calc_flag
_atom_site_refinement_flags
_atom_site_disorder_assembly
_atom_site_disorder_group
C1 C 0.21250(16) 0.83473(18) 0.17374(8) 0.0320(4) Uani 1 1 d . . .
C2 C 0.09135(18) 0.6678(2) 0.11219(10) 0.0465(5) Uani 1 1 d . . .
H2A H 0.0911 0.6430 0.0694 0.070 Uiso 1 1 calc R . .
H2B H 0.0174 0.7229 0.1145 0.070 Uiso 1 1 calc R . .
H2C H 0.0861 0.5917 0.1372 0.070 Uiso 1 1 calc R . .
C3 C 0.33791(16) 0.68185(17) 0.13257(8) 0.0307(4) Uani 1 1 d . . .
C4 C 0.34440(17) 0.63273(19) 0.06937(8) 0.0360(4) Uani 1 1 d . . .
H4 H 0.3116 0.6843 0.0350 0.043 Uiso 1 1 calc R . .
C5 C 0.39391(18) 0.5205(2) 0.05943(8) 0.0388(4) Uani 1 1 d . . .
H5 H 0.3965 0.4961 0.0182 0.047 Uiso 1 1 calc R . .
C6 C 0.44505(19) 0.43176(19) 0.10897(9) 0.0398(4) Uani 1 1 d . . .
C7 C 0.5069(2) 0.3093(2) 0.09231(11) 0.0540(6) Uani 1 1 d . . .
H7A H 0.5432 0.2640 0.1306 0.065 Uiso 1 1 calc R . .
H7B H 0.5790 0.3305 0.0706 0.065 Uiso 1 1 calc R . .
C8 C 0.4145(3) 0.2208(3) 0.05193(15) 0.0808(9) Uani 1 1 d . . .
H8A H 0.4623 0.1485 0.0391 0.121 Uiso 1 1 calc R . .
H8B H 0.3724 0.2671 0.0155 0.121 Uiso 1 1 calc R . .
H8C H 0.3493 0.1898 0.0752 0.121 Uiso 1 1 calc R . .
C9 C 0.4358(2) 0.46237(18) 0.16673(9) 0.0401(5) Uani 1 1 d . . .
H9 H 0.4707 0.4051 0.1984 0.048 Uiso 1 1 calc R . .
C10 C 0.37377(18) 0.58172(17) 0.18468(8) 0.0339(4) Uani 1 1 d . . .
H10 H 0.2922 0.5564 0.1989 0.041 Uiso 1 1 calc R . .
C11 C 0.46007(18) 0.64837(17) 0.23982(8) 0.0342(4) Uani 1 1 d . . .
H11 H 0.4798 0.5884 0.2753 0.041 Uiso 1 1 calc R . .
C12 C 0.58180(17) 0.69010(17) 0.21938(8) 0.0349(4) Uani 1 1 d . . .
C13 C 0.7072(2) 0.6588(2) 0.24557(10) 0.0496(5) Uani 1 1 d . . .
H13 H 0.7229 0.6000 0.2786 0.060 Uiso 1 1 calc R . .
C14 C 0.8087(2) 0.7139(2) 0.22308(13) 0.0598(7) Uani 1 1 d . . .
H14 H 0.8943 0.6933 0.2412 0.072 Uiso 1 1 calc R . .
C15 C 0.7874(2) 0.7986(3) 0.17452(13) 0.0593(7) Uani 1 1 d . . .
H15 H 0.8582 0.8367 0.1599 0.071 Uiso 1 1 calc R . .
C16 C 0.66275(19) 0.8279(2) 0.14715(10) 0.0457(5) Uani 1 1 d . . .
H16 H 0.6475 0.8844 0.1131 0.055 Uiso 1 1 calc R . .
C17 C 0.56091(17) 0.77402(17) 0.16991(8) 0.0334(4) Uani 1 1 d . . .
C18 C 0.42222(16) 0.80338(17) 0.14789(8) 0.0297(4) Uani 1 1 d . . .
H18 H 0.4118 0.8628 0.1120 0.036 Uiso 1 1 calc R . .
C19 C 0.35553(16) 0.85691(16) 0.20023(8) 0.0293(4) Uani 1 1 d . . .
C20 C 0.37812(16) 0.99269(18) 0.21128(8) 0.0336(4) Uani 1 1 d . . .
C21 C 0.38864(17) 0.76825(17) 0.25897(8) 0.0321(4) Uani 1 1 d . . .
H21 H 0.3048 0.7379 0.2690 0.038 Uiso 1 1 calc R . .
C22 C 0.46144(18) 0.82803(18) 0.31705(8) 0.0355(4) Uani 1 1 d . . .
C23 C 0.4137(2) 0.8085(2) 0.37152(9) 0.0461(5) Uani 1 1 d . . .
H23 H 0.3347 0.7647 0.3704 0.055 Uiso 1 1 calc R . .
C24 C 0.4797(3) 0.8520(2) 0.42727(10) 0.0576(6) Uani 1 1 d . . .
H24 H 0.4464 0.8366 0.4640 0.069 Uiso 1 1 calc R . .
C25 C 0.5940(3) 0.9178(2) 0.42960(10) 0.0579(6) Uani 1 1 d . . .
H25 H 0.6394 0.9475 0.4678 0.070 Uiso 1 1 calc R . .
C26 C 0.6417(2) 0.9400(2) 0.37558(11) 0.0514(6) Uani 1 1 d . . .
H26 H 0.7198 0.9856 0.3768 0.062 Uiso 1 1 calc R . .
C27 C 0.57584(19) 0.89569(19) 0.31990(9) 0.0399(5) Uani 1 1 d . . .
H27 H 0.6091 0.9117 0.2832 0.048 Uiso 1 1 calc R . .
N1 N 0.20932(14) 0.73606(15) 0.13522(7) 0.0359(4) Uani 1 1 d . . .
N2 N 0.39177(17) 1.10038(17) 0.21687(9) 0.0479(5) Uani 1 1 d . . .
O1 O 0.12130(12) 0.89297(13) 0.18738(6) 0.0417(4) Uani 1 1 d . . .

loop_
_atom_site_aniso_label
_atom_site_aniso_U_11
_atom_site_aniso_U_22
_atom_site_aniso_U_33
_atom_site_aniso_U_23
_atom_site_aniso_U_13
_atom_site_aniso_U_12
C1 0.0247(9) 0.0373(10) 0.0331(9) -0.0045(7) 0.0023(7) -0.0018(7)
C2 0.0270(10) 0.0568(13) 0.0537(12) -0.0187(10) 0.0013(8) -0.0080(9)
C3 0.0241(8) 0.0363(9) 0.0317(9) -0.0045(7) 0.0043(7) -0.0011(7)
C4 0.0323(9) 0.0450(11) 0.0300(9) -0.0039(8) 0.0027(7) 0.0014(8)
C5 0.0350(10) 0.0495(11) 0.0325(9) -0.0084(8) 0.0070(7) 0.0003(8)
C6 0.0374(10) 0.0383(10) 0.0436(10) -0.0073(8) 0.0069(8) -0.0007(8)
C7 0.0626(14) 0.0449(12) 0.0554(13) -0.0082(10) 0.0128(11) 0.0059(10)
C8 0.089(2) 0.0609(17) 0.095(2) -0.0335(16) 0.0241(17) -0.0066(15)
C9 0.0470(11) 0.0332(10) 0.0398(10) -0.0005(8) 0.0069(8) -0.0023(8)
C10 0.0368(10) 0.0338(9) 0.0320(9) -0.0037(7) 0.0081(7) -0.0057(7)
C11 0.0409(10) 0.0310(9) 0.0292(9) -0.0004(7) 0.0013(7) -0.0001(7)
C12 0.0327(9) 0.0338(9) 0.0359(9) -0.0068(7) -0.0013(7) 0.0052(7)
C13 0.0445(12) 0.0466(12) 0.0518(12) -0.0095(10) -0.0095(9) 0.0164(9)
C14 0.0259(10) 0.0665(15) 0.0820(17) -0.0213(13) -0.0055(10) 0.0123(10)
C15 0.0266(10) 0.0672(15) 0.0860(18) -0.0167(13) 0.0148(11) -0.0010(10)
C16 0.0309(10) 0.0508(12) 0.0576(12) -0.0036(10) 0.0134(9) -0.0019(9)
C17 0.0265(9) 0.0360(10) 0.0375(9) -0.0051(7) 0.0048(7) 0.0015(7)
C18 0.0258(8) 0.0339(9) 0.0288(8) 0.0015(7) 0.0033(7) -0.0004(7)
C19 0.0230(8) 0.0314(9) 0.0323(9) -0.0026(7) 0.0015(7) -0.0011(7)
C20 0.0238(8) 0.0380(11) 0.0375(10) -0.0019(8) 0.0004(7) -0.0001(7)
C21 0.0314(9) 0.0351(9) 0.0297(9) -0.0018(7) 0.0050(7) -0.0033(7)
C22 0.0370(10) 0.0345(9) 0.0327(9) -0.0024(7) -0.0005(7) 0.0045(8)
C23 0.0578(13) 0.0449(11) 0.0344(10) 0.0000(8) 0.0040(9) 0.0027(10)
C24 0.0834(18) 0.0540(13) 0.0317(10) -0.0009(9) -0.0009(10) 0.0118(12)
C25 0.0691(16) 0.0533(13) 0.0409(12) -0.0086(10) -0.0213(11) 0.0170(12)
C26 0.0401(11) 0.0477(12) 0.0579(13) -0.0098(10) -0.0161(10) 0.0089(9)
C27 0.0346(10) 0.0383(10) 0.0434(10) -0.0049(8) -0.0032(8) 0.0035(8)
N1 0.0222(7) 0.0438(9) 0.0407(8) -0.0107(7) 0.0023(6) -0.0015(6)
N2 0.0375(9) 0.0387(10) 0.0642(12) -0.0030(8) -0.0007(8) -0.0017(7)
O1 0.0267(7) 0.0478(8) 0.0496(8) -0.0126(6) 0.0037(6) 0.0037(6)

loop_
_atom_type_symbol
_atom_type_description
_atom_type_scat_dispersion_real
_atom_type_scat_dispersion_imag
_atom_type_scat_source
C C 0.0033 0.0016 'International Tables Vol C Tables 4.2.6.8 and 6.1.1.4'
H H 0.0000 0.0000 'International Tables Vol C Tables 4.2.6.8 and 6.1.1.4'
N N 0.0061 0.0033 'International Tables Vol C Tables 4.2.6.8 and 6.1.1.4'
O O 0.0106 0.0060 'International Tables Vol C Tables 4.2.6.8 and 6.1.1.4'

loop_
_geom_angle_atom_site_label_1
_geom_angle_atom_site_label_2
_geom_angle_atom_site_label_3
_geom_angle
_geom_angle_site_symmetry_1
_geom_angle_site_symmetry_3
_geom_angle_publ_flag
O1 C1 N1 127.53(16) . . ?
O1 C1 C19 126.34(16) . . ?
N1 C1 C19 106.07(14) . . ?
N1 C2 H2A 109.5 . . ?
N1 C2 H2B 109.5 . . ?
H2A C2 H2B 109.5 . . ?
N1 C2 H2C 109.5 . . ?
H2A C2 H2C 109.5 . . ?
H2B C2 H2C 109.5 . . ?
N1 C3 C4 110.74(14) . . ?
N1 C3 C10 109.99(14) . . ?
C4 C3 C10 114.19(15) . . ?
N1 C3 C18 99.68(13) . . ?
C4 C3 C18 111.74(14) . . ?
C10 C3 C18 109.55(13) . . ?
C5 C4 C3 122.82(18) . . ?
C5 C4 H4 118.6 . . ?
C3 C4 H4 118.6 . . ?
C4 C5 C6 123.30(17) . . ?
C4 C5 H5 118.3 . . ?
C6 C5 H5 118.3 . . ?
C9 C6 C5 118.74(18) . . ?
C9 C6 C7 122.7(2) . . ?
C5 C6 C7 118.59(18) . . ?
C6 C7 C8 113.7(2) . . ?
C6 C7 H7A 108.8 . . ?
C8 C7 H7A 108.8 . . ?
C6 C7 H7B 108.8 . . ?
C8 C7 H7B 108.8 . . ?
H7A C7 H7B 107.7 . . ?
C7 C8 H8A 109.5 . . ?
C7 C8 H8B 109.5 . . ?
H8A C8 H8B 109.5 . . ?
C7 C8 H8C 109.5 . . ?
H8A C8 H8C 109.5 . . ?
H8B C8 H8C 109.5 . . ?
C6 C9 C10 124.02(18) . . ?
C6 C9 H9 118.0 . . ?
C10 C9 H9 118.0 . . ?
C9 C10 C3 115.72(15) . . ?
C9 C10 C11 111.04(16) . . ?
C3 C10 C11 108.03(14) . . ?
C9 C10 H10 107.2 . . ?
C3 C10 H10 107.2 . . ?
C11 C10 H10 107.2 . . ?
C12 C11 C10 108.39(14) . . ?
C12 C11 C21 108.76(14) . . ?
C10 C11 C21 109.20(15) . . ?
C12 C11 H11 110.2 . . ?
C10 C11 H11 110.2 . . ?
C21 C11 H11 110.2 . . ?
C13 C12 C17 119.34(19) . . ?
C13 C12 C11 127.57(19) . . ?
C17 C12 C11 113.02(15) . . ?
C14 C13 C12 119.5(2) . . ?
C14 C13 H13 120.3 . . ?
C12 C13 H13 120.3 . . ?
C13 C14 C15 121.0(2) . . ?
C13 C14 H14 119.5 . . ?
C15 C14 H14 119.5 . . ?
C14 C15 C16 119.9(2) . . ?
C14 C15 H15 120.0 . . ?
C16 C15 H15 120.0 . . ?
C17 C16 C15 119.3(2) . . ?
C17 C16 H16 120.4 . . ?
C15 C16 H16 120.4 . . ?
C16 C17 C12 120.97(18) . . ?
C16 C17 C18 125.13(18) . . ?
C12 C17 C18 113.80(16) . . ?
C17 C18 C19 111.93(14) . . ?
C17 C18 C3 113.09(14) . . ?
C19 C18 C3 98.35(13) . . ?
C17 C18 H18 111.0 . . ?
C19 C18 H18 111.0 . . ?
C3 C18 H18 111.0 . . ?
C20 C19 C1 109.45(14) . . ?
C20 C19 C18 113.36(14) . . ?
C1 C19 C18 101.51(13) . . ?
C20 C19 C21 115.50(14) . . ?
C1 C19 C21 106.74(14) . . ?
C18 C19 C21 109.17(13) . . ?
N2 C20 C19 176.2(2) . . ?
C22 C21 C11 111.36(15) . . ?
C22 C21 C19 117.21(14) . . ?
C11 C21 C19 107.67(13) . . ?
C22 C21 H21 106.7 . . ?
C11 C21 H21 106.7 . . ?
C19 C21 H21 106.7 . . ?
C27 C22 C23 118.13(18) . . ?
C27 C22 C21 124.23(17) . . ?
C23 C22 C21 117.57(18) . . ?
C24 C23 C22 121.1(2) . . ?
C24 C23 H23 119.4 . . ?
C22 C23 H23 119.4 . . ?
C25 C24 C23 120.2(2) . . ?
C25 C24 H24 119.9 . . ?
C23 C24 H24 119.9 . . ?
C24 C25 C26 119.4(2) . . ?
C24 C25 H25 120.3 . . ?
C26 C25 H25 120.3 . . ?
C27 C26 C25 120.2(2) . . ?
C27 C26 H26 119.9 . . ?
C25 C26 H26 119.9 . . ?
C26 C27 C22 120.9(2) . . ?
C26 C27 H27 119.6 . . ?
C22 C27 H27 119.6 . . ?
C1 N1 C2 122.29(15) . . ?
C1 N1 C3 113.45(14) . . ?
C2 N1 C3 122.16(15) . . ?

loop_
_geom_bond_atom_site_label_1
_geom_bond_atom_site_label_2
_geom_bond_distance
_geom_bond_site_symmetry_2
_geom_bond_publ_flag
C1 O1 1.220(2) . ?
C1 N1 1.339(2) . ?
C1 C19 1.542(2) . ?
C2 N1 1.453(2) . ?
C2 H2A 0.9800 . ?
C2 H2B 0.9800 . ?
C2 H2C 0.9800 . ?
C3 N1 1.482(2) . ?
C3 C4 1.500(2) . ?
C3 C10 1.559(3) . ?
C3 C18 1.562(2) . ?
C4 C5 1.325(3) . ?
C4 H4 0.9500 . ?
C5 C6 1.470(3) . ?
C5 H5 0.9500 . ?
C6 C9 1.334(3) . ?
C6 C7 1.517(3) . ?
C7 C8 1.524(4) . ?
C7 H7A 0.9900 . ?
C7 H7B 0.9900 . ?
C8 H8A 0.9800 . ?
C8 H8B 0.9800 . ?
C8 H8C 0.9800 . ?
C9 C10 1.500(3) . ?
C9 H9 0.9500 . ?
C10 C11 1.559(2) . ?
C10 H10 1.0000 . ?
C11 C12 1.497(3) . ?
C11 C21 1.564(2) . ?
C11 H11 1.0000 . ?
C12 C13 1.392(3) . ?
C12 C17 1.393(3) . ?
C13 C14 1.381(4) . ?
C13 H13 0.9500 . ?
C14 C15 1.383(4) . ?
C14 H14 0.9500 . ?
C15 C16 1.387(3) . ?
C15 H15 0.9500 . ?
C16 C17 1.382(3) . ?
C16 H16 0.9500 . ?
C17 C18 1.495(2) . ?
C18 C19 1.555(2) . ?
C18 H18 1.0000 . ?
C19 C20 1.462(3) . ?
C19 C21 1.588(2) . ?
C20 N2 1.146(3) . ?
C21 C22 1.516(2) . ?
C21 H21 1.0000 . ?
C22 C27 1.394(3) . ?
C22 C23 1.394(3) . ?
C23 C24 1.386(3) . ?
C23 H23 0.9500 . ?
C24 C25 1.384(4) . ?
C24 H24 0.9500 . ?
C25 C26 1.389(4) . ?
C25 H25 0.9500 . ?
C26 C27 1.387(3) . ?
C26 H26 0.9500 . ?
C27 H27 0.9500 . ?
